data_4060447
loop_
_publ_author_name
'M. Doux'
'L. Ricard'
'P. Le Floch'
'Y. Jean'

_publ_section_title
;
 On the regioselectivity of the addition of O2 on SPS-based Rh(I) and
 Ir(I) complexes
;
_journal_name_full Organometallics
_journal_paper_doi 10.1021/om0492101
_journal_year 2005
_chemical_formula_moiety '(W C12 H14 N O3)- (N P2 C36 H30)+'
_chemical_formula_sum 'C48 H44 N2 O3 P2 W'
_chemical_formula_weight 942.64
_space_group_IT_number 14
_symmetry_cell_setting monoclinic
_symmetry_space_group_name_Hall '-P 2ybc'
_symmetry_space_group_name_H-M 'P 1 21/c 1'
_cell_angle_alpha 90.00
_cell_angle_beta 92.867(2)
_cell_angle_gamma 90.00
_cell_formula_units_Z 4
_cell_length_a 10.6849(13)
_cell_length_b 12.9926(16)
_cell_length_c 31.299(4)
_cell_measurement_temperature 173(2)
_cell_volume 4339.7(9)
_diffrn_ambient_temperature 173(2)
_exptl_crystal_density_diffrn 1.443
_cod_depositor_comments
;
The following automatic conversions were performed:
'_symmetry_cell_setting' value 'Monoclinic' changed to 'monoclinic'
according to '/home/saulius/struct/CIF-dictionaries/cif_core.dic'
dictionary named 'cif_core.dic' version 2.4.1 from 2010-06-29.

Automatic conversion script
Id: cif_fix_enum 1527 2010-12-29 10:47:43Z saulius 
;
_cod_original_sg_symbol_H-M 'P 21/c'
_cod_database_code 4060447

loop_
_symmetry_equiv_pos_as_xyz
'x, y, z'
'-x, y+1/2, -z+1/2'
'-x, -y, -z'
'x, -y-1/2, z-1/2'

loop_
_atom_site_label
_atom_site_type_symbol
_atom_site_fract_x
_atom_site_fract_y
_atom_site_fract_z
_atom_site_U_iso_or_equiv
_atom_site_adp_type
_atom_site_occupancy
_atom_site_symmetry_multiplicity
_atom_site_calc_flag
_atom_site_refinement_flags
_atom_site_disorder_assembly
_atom_site_disorder_group
W1 W 0.088337(14) 0.303907(11) 0.062625(4) 0.02299(6) Uani 1 1 d . . .
C1 C 0.0423(3) 0.2105(3) -0.00205(11) 0.0239(8) Uani 1 1 d . . .
C2 C -0.0458(3) 0.1804(3) 0.02817(11) 0.0259(8) Uani 1 1 d . . .
H2A H -0.0540 0.1136 0.0401 0.031 Uiso 1 1 calc R . .
C3 C -0.1191(4) 0.2677(3) 0.03732(12) 0.0330(9) Uani 1 1 d . . .
H3A H -0.1852 0.2695 0.0565 0.040 Uiso 1 1 calc R . .
C4 C -0.0775(4) 0.3516(3) 0.01325(12) 0.0337(9) Uani 1 1 d . . .
H4A H -0.1103 0.4195 0.0134 0.040 Uiso 1 1 calc R . .
C5 C 0.0222(4) 0.3165(3) -0.01124(12) 0.0284(9) Uani 1 1 d . . .
H5A H 0.0676 0.3569 -0.0305 0.034 Uiso 1 1 calc R . .
C6 C 0.1258(3) 0.1382(3) -0.02503(12) 0.0278(8) Uani 1 1 d . . .
H6A H 0.0863 0.1237 -0.0537 0.033 Uiso 1 1 calc R . .
H6B H 0.1305 0.0723 -0.0091 0.033 Uiso 1 1 calc R . .
C7 C 0.2582(4) 0.1763(3) -0.03060(13) 0.0319(9) Uani 1 1 d . . .
H7A H 0.2563 0.2516 -0.0353 0.038 Uiso 1 1 calc R . .
H7B H 0.3097 0.1628 -0.0040 0.038 Uiso 1 1 calc R . .
N1 N 0.3166(3) 0.1266(3) -0.06651(11) 0.0416(9) Uani 1 1 d . . .
C8 C 0.3371(5) 0.0178(4) -0.05806(18) 0.0667(16) Uani 1 1 d . . .
H8A H 0.2574 -0.0149 -0.0519 0.100 Uiso 1 1 calc R . .
H8B H 0.3964 0.0097 -0.0334 0.100 Uiso 1 1 calc R . .
H8C H 0.3714 -0.0148 -0.0832 0.100 Uiso 1 1 calc R . .
C9 C 0.4348(5) 0.1770(5) -0.07431(19) 0.0633(16) Uani 1 1 d . . .
H9A H 0.4727 0.1445 -0.0988 0.095 Uiso 1 1 calc R . .
H9B H 0.4917 0.1704 -0.0489 0.095 Uiso 1 1 calc R . .
H9C H 0.4197 0.2500 -0.0805 0.095 Uiso 1 1 calc R . .
C10 C 0.2625(4) 0.2671(4) 0.07126(13) 0.0360(10) Uani 1 1 d . . .
O1 O 0.3673(3) 0.2409(3) 0.07672(11) 0.0614(10) Uani 1 1 d . . .
C11 C 0.1292(4) 0.4431(3) 0.07986(13) 0.0336(9) Uani 1 1 d . . .
O2 O 0.1499(3) 0.5292(2) 0.08924(11) 0.0512(9) Uani 1 1 d . . .
C12 C 0.0739(3) 0.2695(3) 0.12179(12) 0.0274(8) Uani 1 1 d . . .
O3 O 0.0635(3) 0.2465(3) 0.15826(9) 0.0445(8) Uani 1 1 d . . .
N2 N 0.1169(3) 0.7459(2) 0.21644(9) 0.0211(6) Uani 1 1 d . . .
P1 P 0.25916(8) 0.77798(7) 0.22599(3) 0.01841(19) Uani 1 1 d . . .
C13 C 0.3646(3) 0.6952(3) 0.19907(11) 0.0207(7) Uani 1 1 d . . .
C14 C 0.4951(4) 0.7058(3) 0.20485(14) 0.0311(9) Uani 1 1 d . . .
H14A H 0.5294 0.7573 0.2235 0.037 Uiso 1 1 calc R . .
C15 C 0.5735(4) 0.6416(3) 0.18343(13) 0.0350(10) Uani 1 1 d . . .
H15A H 0.6618 0.6491 0.1874 0.042 Uiso 1 1 calc R . .
C16 C 0.5242(4) 0.5664(3) 0.15614(13) 0.0353(10) Uani 1 1 d . . .
H16A H 0.5786 0.5222 0.1415 0.042 Uiso 1 1 calc R . .
C17 C 0.3974(4) 0.5559(3) 0.15023(13) 0.0344(9) Uani 1 1 d . . .
H17A H 0.3641 0.5043 0.1314 0.041 Uiso 1 1 calc R . .
C18 C 0.3164(3) 0.6194(3) 0.17140(11) 0.0246(8) Uani 1 1 d . . .
H18A H 0.2283 0.6113 0.1670 0.030 Uiso 1 1 calc R . .
C19 C 0.2932(3) 0.9089(3) 0.21196(11) 0.0233(8) Uani 1 1 d . . .
C20 C 0.2317(4) 0.9859(3) 0.23377(12) 0.0318(9) Uani 1 1 d . . .
H20A H 0.1820 0.9687 0.2571 0.038 Uiso 1 1 calc R . .
C21 C 0.2433(4) 1.0880(3) 0.22136(14) 0.0424(11) Uani 1 1 d . . .
H21A H 0.2009 1.1406 0.2360 0.051 Uiso 1 1 calc R . .
C22 C 0.3158(4) 1.1128(3) 0.18807(15) 0.0417(11) Uani 1 1 d . . .
H22A H 0.3228 1.1826 0.1795 0.050 Uiso 1 1 calc R . .
C23 C 0.3785(4) 1.0378(3) 0.16685(14) 0.0391(11) Uani 1 1 d . . .
H23A H 0.4300 1.0561 0.1442 0.047 Uiso 1 1 calc R . .
C24 C 0.3666(3) 0.9355(3) 0.17847(12) 0.0300(9) Uani 1 1 d . . .
H24A H 0.4090 0.8836 0.1635 0.036 Uiso 1 1 calc R . .
C25 C 0.2927(3) 0.7642(3) 0.28228(11) 0.0209(7) Uani 1 1 d . . .
C26 C 0.4027(4) 0.8081(3) 0.30158(12) 0.0303(9) Uani 1 1 d . . .
H26A H 0.4553 0.8498 0.2852 0.036 Uiso 1 1 calc R . .
C27 C 0.4335(4) 0.7904(3) 0.34430(13) 0.0323(9) Uani 1 1 d . . .
H27A H 0.5083 0.8187 0.3570 0.039 Uiso 1 1 calc R . .
C28 C 0.3558(4) 0.7315(3) 0.36874(12) 0.0319(9) Uani 1 1 d . . .
H28A H 0.3781 0.7188 0.3980 0.038 Uiso 1 1 calc R . .
C29 C 0.2462(4) 0.6913(3) 0.35048(13) 0.0339(9) Uani 1 1 d . . .
H29A H 0.1921 0.6525 0.3675 0.041 Uiso 1 1 calc R . .
C30 C 0.2142(4) 0.7073(3) 0.30707(12) 0.0254(8) Uani 1 1 d . . .
H30A H 0.1388 0.6792 0.2946 0.030 Uiso 1 1 calc R . .
P2 P 0.01399(8) 0.77508(7) 0.17999(3) 0.01705(18) Uani 1 1 d . . .
C31 C -0.0561(3) 0.6586(3) 0.15902(11) 0.0192(7) Uani 1 1 d . . .
C32 C -0.1365(3) 0.6631(3) 0.12274(12) 0.0237(8) Uani 1 1 d . . .
H32A H -0.1554 0.7275 0.1095 0.028 Uiso 1 1 calc R . .
C33 C -0.1889(4) 0.5737(3) 0.10598(12) 0.0310(9) Uani 1 1 d . . .
H33A H -0.2431 0.5762 0.0810 0.037 Uiso 1 1 calc R . .
C34 C -0.1619(4) 0.4797(3) 0.12589(12) 0.0305(9) Uani 1 1 d . . .
H34A H -0.1977 0.4181 0.1144 0.037 Uiso 1 1 calc R . .
C35 C -0.0842(4) 0.4756(3) 0.16190(12) 0.0302(9) Uani 1 1 d . . .
H35A H -0.0667 0.4113 0.1753 0.036 Uiso 1 1 calc R . .
C36 C -0.0304(3) 0.5652(3) 0.17917(12) 0.0239(8) Uani 1 1 d . . .
H36A H 0.0230 0.5624 0.2043 0.029 Uiso 1 1 calc R . .
C37 C 0.0726(3) 0.8435(3) 0.13527(11) 0.0198(7) Uani 1 1 d . . .
C38 C 0.1338(3) 0.7880(3) 0.10445(11) 0.0221(8) Uani 1 1 d . . .
H38A H 0.1331 0.7149 0.1052 0.027 Uiso 1 1 calc R . .
C39 C 0.1954(4) 0.8387(3) 0.07282(12) 0.0301(9) Uani 1 1 d . . .
H39A H 0.2379 0.8005 0.0521 0.036 Uiso 1 1 calc R . .
C40 C 0.1950(4) 0.9455(3) 0.07144(12) 0.0345(10) Uani 1 1 d . . .
H40A H 0.2378 0.9803 0.0498 0.041 Uiso 1 1 calc R . .
C41 C 0.1329(4) 1.0015(3) 0.10133(12) 0.0319(9) Uani 1 1 d . . .
H41A H 0.1323 1.0745 0.0999 0.038 Uiso 1 1 calc R . .
C42 C 0.0713(3) 0.9515(3) 0.13348(12) 0.0250(8) Uani 1 1 d . . .
H42A H 0.0286 0.9901 0.1540 0.030 Uiso 1 1 calc R . .
C43 C -0.1094(3) 0.8484(3) 0.20241(11) 0.0204(7) Uani 1 1 d . . .
C44 C -0.2024(3) 0.8955(3) 0.17643(12) 0.0270(8) Uani 1 1 d . . .
H44A H -0.1994 0.8925 0.1462 0.032 Uiso 1 1 calc R . .
C45 C -0.2993(3) 0.9467(3) 0.19517(14) 0.0320(9) Uani 1 1 d . . .
H45A H -0.3616 0.9804 0.1775 0.038 Uiso 1 1 calc R . .
C46 C -0.3069(4) 0.9498(3) 0.23866(14) 0.0347(10) Uani 1 1 d . . .
H46A H -0.3742 0.9848 0.2510 0.042 Uiso 1 1 calc R . .
C47 C -0.2156(4) 0.9013(3) 0.26465(13) 0.0333(9) Uani 1 1 d . . .
H47A H -0.2209 0.9030 0.2948 0.040 Uiso 1 1 calc R . .
C48 C -0.1174(3) 0.8507(3) 0.24685(11) 0.0244(8) Uani 1 1 d . . .
H48A H -0.0553 0.8175 0.2647 0.029 Uiso 1 1 calc R . .

loop_
_atom_site_aniso_label
_atom_site_aniso_U_11
_atom_site_aniso_U_22
_atom_site_aniso_U_33
_atom_site_aniso_U_23
_atom_site_aniso_U_13
_atom_site_aniso_U_12
W1 0.02647(9) 0.02330(9) 0.01895(8) -0.00348(6) -0.00150(5) 0.00049(6)
C1 0.0256(19) 0.026(2) 0.0200(18) -0.0045(15) -0.0012(14) -0.0024(15)
C2 0.028(2) 0.030(2) 0.0199(18) -0.0026(15) -0.0006(15) -0.0074(16)
C3 0.025(2) 0.047(3) 0.026(2) -0.0055(19) 0.0001(16) 0.0009(19)
C4 0.036(2) 0.036(2) 0.029(2) -0.0038(18) -0.0050(17) 0.0093(19)
C5 0.034(2) 0.031(2) 0.0200(19) 0.0005(16) -0.0012(15) -0.0001(17)
C6 0.032(2) 0.027(2) 0.0239(19) -0.0054(16) -0.0009(15) 0.0048(17)
C7 0.030(2) 0.038(2) 0.028(2) -0.0075(17) -0.0004(16) 0.0010(17)
N1 0.036(2) 0.058(3) 0.0311(19) -0.0108(18) 0.0083(15) 0.0058(18)
C8 0.066(4) 0.059(4) 0.077(4) -0.026(3) 0.022(3) 0.017(3)
C9 0.049(3) 0.083(4) 0.060(3) -0.013(3) 0.024(3) -0.004(3)
C10 0.029(2) 0.054(3) 0.024(2) -0.0164(19) -0.0051(16) 0.002(2)
O1 0.0334(19) 0.102(3) 0.048(2) -0.021(2) -0.0124(15) 0.014(2)
C11 0.034(2) 0.033(2) 0.034(2) -0.0038(18) -0.0033(17) -0.0017(18)
O2 0.062(2) 0.0293(18) 0.061(2) -0.0106(15) -0.0106(17) -0.0068(16)
C12 0.027(2) 0.032(2) 0.023(2) -0.0021(16) -0.0010(15) 0.0059(17)
O3 0.0496(19) 0.059(2) 0.0252(16) 0.0016(15) 0.0019(13) 0.0164(17)
N2 0.0197(15) 0.0242(17) 0.0192(15) 0.0049(12) 0.0002(12) 0.0016(12)
P1 0.0190(4) 0.0187(5) 0.0175(4) 0.0015(3) 0.0002(3) 0.0015(3)
C13 0.0231(18) 0.0200(18) 0.0191(17) 0.0037(14) 0.0017(13) 0.0043(14)
C14 0.0220(19) 0.031(2) 0.040(2) -0.0004(18) -0.0005(17) 0.0002(16)
C15 0.0177(19) 0.048(3) 0.040(2) 0.005(2) 0.0025(16) 0.0044(18)
C16 0.031(2) 0.038(2) 0.038(2) -0.0009(19) 0.0116(18) 0.0143(18)
C17 0.038(2) 0.033(2) 0.032(2) -0.0088(18) 0.0037(17) 0.0015(18)
C18 0.0257(19) 0.026(2) 0.0221(18) 0.0024(15) -0.0006(14) 0.0000(16)
C19 0.0199(17) 0.0236(19) 0.0258(19) 0.0026(15) -0.0039(14) 0.0009(15)
C20 0.040(2) 0.027(2) 0.028(2) -0.0027(17) 0.0027(17) 0.0037(18)
C21 0.056(3) 0.024(2) 0.045(3) -0.007(2) -0.013(2) 0.004(2)
C22 0.037(2) 0.026(2) 0.060(3) 0.009(2) -0.017(2) -0.0068(19)
C23 0.0195(19) 0.045(3) 0.052(3) 0.022(2) -0.0019(18) -0.0049(18)
C24 0.0202(18) 0.034(2) 0.036(2) 0.0094(18) -0.0016(16) 0.0010(16)
C25 0.0234(18) 0.0196(18) 0.0195(17) 0.0028(14) 0.0000(14) 0.0071(15)
C26 0.026(2) 0.037(2) 0.027(2) 0.0010(17) -0.0043(15) 0.0007(17)
C27 0.030(2) 0.035(2) 0.030(2) -0.0067(18) -0.0072(17) 0.0108(18)
C28 0.046(2) 0.030(2) 0.0196(19) -0.0017(16) -0.0035(17) 0.0141(19)
C29 0.041(2) 0.037(2) 0.024(2) 0.0067(18) 0.0052(17) 0.0022(19)
C30 0.028(2) 0.027(2) 0.0209(18) 0.0010(15) -0.0015(15) 0.0020(16)
P2 0.0173(4) 0.0170(4) 0.0168(4) 0.0007(3) 0.0004(3) 0.0004(3)
C31 0.0185(17) 0.0203(17) 0.0191(17) -0.0014(14) 0.0045(13) -0.0017(14)
C32 0.0220(18) 0.0231(19) 0.0261(19) 0.0017(15) 0.0023(15) -0.0037(15)
C33 0.030(2) 0.035(2) 0.029(2) -0.0071(17) 0.0035(16) -0.0100(17)
C34 0.032(2) 0.027(2) 0.034(2) -0.0125(17) 0.0152(17) -0.0082(17)
C35 0.035(2) 0.020(2) 0.037(2) -0.0007(17) 0.0106(18) -0.0004(16)
C36 0.0226(18) 0.0208(19) 0.0290(19) -0.0011(15) 0.0065(15) -0.0003(15)
C37 0.0188(17) 0.0218(18) 0.0182(17) 0.0022(14) -0.0066(13) -0.0041(14)
C38 0.0227(18) 0.022(2) 0.0209(18) -0.0001(14) -0.0033(14) -0.0004(14)
C39 0.025(2) 0.043(2) 0.0228(19) 0.0040(18) 0.0025(15) -0.0029(17)
C40 0.037(2) 0.043(3) 0.023(2) 0.0169(18) -0.0016(17) -0.0114(19)
C41 0.036(2) 0.024(2) 0.034(2) 0.0124(17) -0.0101(17) -0.0071(17)
C42 0.0261(19) 0.0234(19) 0.0247(19) 0.0049(15) -0.0070(15) -0.0001(15)
C43 0.0193(17) 0.0170(18) 0.0249(18) -0.0010(15) 0.0015(14) -0.0018(14)
C44 0.0254(19) 0.026(2) 0.029(2) -0.0022(16) -0.0019(15) 0.0004(16)
C45 0.0201(19) 0.025(2) 0.050(3) -0.0017(18) -0.0066(17) 0.0022(16)
C46 0.025(2) 0.027(2) 0.053(3) -0.0105(19) 0.0102(18) 0.0012(17)
C47 0.034(2) 0.029(2) 0.038(2) -0.0123(18) 0.0105(17) -0.0020(18)
C48 0.0255(19) 0.024(2) 0.0235(19) -0.0038(16) 0.0019(15) -0.0052(16)

loop_
_geom_bond_atom_site_label_1
_geom_bond_atom_site_label_2
_geom_bond_distance
_geom_bond_site_symmetry_2
_geom_bond_publ_flag
W1 C12 1.919(4) . ?
W1 C10 1.928(4) . ?
W1 C11 1.931(4) . ?
W1 C3 2.363(4) . ?
W1 C4 2.374(4) . ?
W1 C2 2.374(4) . ?
W1 C1 2.390(4) . ?
W1 C5 2.389(4) . ?
C1 C2 1.423(5) . ?
C1 C5 1.421(5) . ?
C1 C6 1.504(5) . ?
C2 C3 1.416(6) . ?
C2 H2A 0.9500 . ?
C3 C4 1.409(6) . ?
C3 H3A 0.9500 . ?
C4 C5 1.418(5) . ?
C4 H4A 0.9500 . ?
C5 H5A 0.9500 . ?
C6 C7 1.517(5) . ?
C6 H6A 0.9900 . ?
C6 H6B 0.9900 . ?
C7 N1 1.463(5) . ?
C7 H7A 0.9900 . ?
C7 H7B 0.9900 . ?
N1 C8 1.453(6) . ?
N1 C9 1.454(6) . ?
C8 H8A 0.9800 . ?
C8 H8B 0.9800 . ?
C8 H8C 0.9800 . ?
C9 H9A 0.9800 . ?
C9 H9B 0.9800 . ?
C9 H9C 0.9800 . ?
C10 O1 1.174(5) . ?
C11 O2 1.174(5) . ?
C12 O3 1.191(4) . ?
N2 P1 1.590(3) . ?
N2 P2 1.590(3) . ?
P1 C25 1.789(3) . ?
P1 C13 1.798(3) . ?
P1 C19 1.798(4) . ?
C13 C18 1.392(5) . ?
C13 C14 1.404(5) . ?
C14 C15 1.379(6) . ?
C14 H14A 0.9500 . ?
C15 C16 1.385(6) . ?
C15 H15A 0.9500 . ?
C16 C17 1.365(6) . ?
C16 H16A 0.9500 . ?
C17 C18 1.389(5) . ?
C17 H17A 0.9500 . ?
C18 H18A 0.9500 . ?
C19 C24 1.385(5) . ?
C19 C20 1.394(5) . ?
C20 C21 1.389(6) . ?
C20 H20A 0.9500 . ?
C21 C22 1.367(6) . ?
C21 H21A 0.9500 . ?
C22 C23 1.372(6) . ?
C22 H22A 0.9500 . ?
C23 C24 1.386(5) . ?
C23 H23A 0.9500 . ?
C24 H24A 0.9500 . ?
C25 C30 1.385(5) . ?
C25 C26 1.414(5) . ?
C26 C27 1.380(5) . ?
C26 H26A 0.9500 . ?
C27 C28 1.387(6) . ?
C27 H27A 0.9500 . ?
C28 C29 1.380(6) . ?
C28 H28A 0.9500 . ?
C29 C30 1.400(5) . ?
C29 H29A 0.9500 . ?
C30 H30A 0.9500 . ?
P2 C37 1.797(4) . ?
P2 C31 1.798(4) . ?
P2 C43 1.798(3) . ?
C31 C36 1.389(5) . ?
C31 C32 1.391(5) . ?
C32 C33 1.382(5) . ?
C32 H32A 0.9500 . ?
C33 C34 1.394(5) . ?
C33 H33A 0.9500 . ?
C34 C35 1.367(5) . ?
C34 H34A 0.9500 . ?
C35 C36 1.395(5) . ?
C35 H35A 0.9500 . ?
C36 H36A 0.9500 . ?
C37 C38 1.393(5) . ?
C37 C42 1.404(5) . ?
C38 C39 1.383(5) . ?
C38 H38A 0.9500 . ?
C39 C40 1.389(6) . ?
C39 H39A 0.9500 . ?
C40 C41 1.381(6) . ?
C40 H40A 0.9500 . ?
C41 C42 1.391(5) . ?
C41 H41A 0.9500 . ?
C42 H42A 0.9500 . ?
C43 C44 1.393(5) . ?
C43 C48 1.398(5) . ?
C44 C45 1.386(5) . ?
C44 H44A 0.9500 . ?
C45 C46 1.368(6) . ?
C45 H45A 0.9500 . ?
C46 C47 1.389(6) . ?
C46 H46A 0.9500 . ?
C47 C48 1.379(5) . ?
C47 H47A 0.9500 . ?
C48 H48A 0.9500 . ?
